data_2238413
loop_
_publ_author_name
'Vinuchakkaravarthy, T.'
'Sivakumar, R.'
'Srinivasan, T.'
'Thanikachalam, V.'
'Velmurugan, D.'

_publ_section_title
;
 [(4<i>E</i>)-1-Methyl-2,6-diphenyl-3-(propan-2-yl)piperidin-4-ylidene]amino
 3-methylbenzoate
;
_journal_coeditor_code PV2632
_journal_issue 8
_journal_name_full 'Acta Crystallographica Section E'
_journal_page_first o1276
_journal_paper_doi 10.1107/S160053681301893X
_journal_volume 69
_journal_year 2013
_chemical_formula_iupac 'C29 H32 N2 O2'
_chemical_formula_moiety 'C29 H32 N2 O2'
_chemical_formula_sum 'C29 H32 N2 O2'
_chemical_formula_weight 440.57
_chemical_name_systematic
;
[(4<i>E</i>)-1-Methyl-2,6-diphenyl-3-(propan-2-yl)piperidin-4-ylidene]amino
3-methylbenzoate
;
_space_group_IT_number 2
_symmetry_cell_setting triclinic
_symmetry_space_group_name_Hall '-P 1'
_symmetry_space_group_name_H-M 'P -1'
_atom_sites_solution_hydrogens geom
_atom_sites_solution_primary direct
_atom_sites_solution_secondary difmap
_cell_angle_alpha 114.352(3)
_cell_angle_beta 96.245(2)
_cell_angle_gamma 109.530(5)
_cell_formula_units_Z 2
_cell_length_a 10.7837(4)
_cell_length_b 11.7075(4)
_cell_length_c 12.0586(4)
_cell_measurement_reflns_used 5207
_cell_measurement_temperature 293(2)
_cell_measurement_theta_max 26.5
_cell_measurement_theta_min 1.9
_cell_volume 1252.07(10)
_computing_cell_refinement 'SAINT (Bruker, 2008)'
_computing_data_collection 'APEX2 (Bruker, 2008)'
_computing_data_reduction 'SAINT (Bruker, 2008)'
_computing_molecular_graphics 'ORTEP-3 for Windows (Farrugia, 2012)'
_computing_publication_material 'SHELXL97 (Sheldrick, 2008) and PLATON (Spek, 2009)'
_computing_structure_refinement 'SHELXL97 (Sheldrick, 2008)'
_computing_structure_solution 'SHELXS97 (Sheldrick, 2008)'
_diffrn_ambient_temperature 293(2)
_diffrn_measured_fraction_theta_full 0.992
_diffrn_measured_fraction_theta_max 0.992
_diffrn_measurement_device_type 'Bruker SMART APEXII CCD'
_diffrn_measurement_method '\w and \f scans'
_diffrn_radiation_monochromator graphite
_diffrn_radiation_source 'fine-focus sealed tube'
_diffrn_radiation_type MoK\a
_diffrn_radiation_wavelength 0.71073
_diffrn_reflns_av_R_equivalents 0.0280
_diffrn_reflns_av_sigmaI/netI 0.0224
_diffrn_reflns_limit_h_max 13
_diffrn_reflns_limit_h_min -13
_diffrn_reflns_limit_k_max 14
_diffrn_reflns_limit_k_min -14
_diffrn_reflns_limit_l_max 15
_diffrn_reflns_limit_l_min -15
_diffrn_reflns_number 18725
_diffrn_reflns_theta_full 26.55
_diffrn_reflns_theta_max 26.55
_diffrn_reflns_theta_min 1.94
_exptl_absorpt_coefficient_mu 0.073
_exptl_absorpt_correction_T_max 0.986
_exptl_absorpt_correction_T_min 0.986
_exptl_absorpt_correction_type multi-scan
_exptl_absorpt_process_details '(<i>SADABS</i>; Bruker, 2008)'
_exptl_crystal_colour Colorless
_exptl_crystal_density_diffrn 1.169
_exptl_crystal_density_method 'not measured'
_exptl_crystal_description Block
_exptl_crystal_F_000 472
_exptl_crystal_size_max 0.20
_exptl_crystal_size_mid 0.20
_exptl_crystal_size_min 0.20
_refine_diff_density_max 0.191
_refine_diff_density_min -0.203
_refine_ls_extinction_method none
_refine_ls_goodness_of_fit_ref 1.041
_refine_ls_hydrogen_treatment constr
_refine_ls_matrix_type full
_refine_ls_number_parameters 298
_refine_ls_number_reflns 5163
_refine_ls_number_restraints 0
_refine_ls_restrained_S_all 1.041
_refine_ls_R_factor_all 0.0632
_refine_ls_R_factor_gt 0.0468
_refine_ls_shift/su_max 0.000
_refine_ls_shift/su_mean 0.000
_refine_ls_structure_factor_coef Fsqd
_refine_ls_weighting_details 'calc w=1/[\s^2^(Fo^2^)+(0.0698P)^2^+0.2364P] where P=(Fo^2^+2Fc^2^)/3'
_refine_ls_weighting_scheme calc
_refine_ls_wR_factor_gt 0.1302
_refine_ls_wR_factor_ref 0.1440
_reflns_number_gt 3847
_reflns_number_total 5163
_reflns_threshold_expression I>2\s(I)
_cod_data_source_file pv2632.cif
_cod_data_source_block I
_cod_database_code 2238413
_cod_database_fobs_code 2238413

loop_
_symmetry_equiv_pos_as_xyz
'x, y, z'
'-x, -y, -z'

loop_
_atom_site_type_symbol
_atom_site_label
_atom_site_fract_x
_atom_site_fract_y
_atom_site_fract_z
_atom_site_U_iso_or_equiv
_atom_site_adp_type
_atom_site_calc_flag
_atom_site_refinement_flags
_atom_site_occupancy
_atom_site_symmetry_multiplicity
C C1 0.85940(14) 0.07747(14) 0.32666(13) 0.0429(3) Uani d . 1 1
H H1 0.9292 0.0507 0.3537 0.051 Uiso calc R 1 1
C C2 0.86023(15) 0.20135(15) 0.44415(13) 0.0453(3) Uani d . 1 1
H H2 0.7928 0.2279 0.4125 0.054 Uiso calc R 1 1
C C3 0.99781(15) 0.31978(15) 0.48597(14) 0.0467(3) Uani d . 1 1
C C4 1.02338(17) 0.35945(15) 0.38514(14) 0.0506(4) Uani d . 1 1
H H4A 1.1116 0.4378 0.4169 0.061 Uiso calc R 1 1
H H4B 0.9527 0.3856 0.3610 0.061 Uiso calc R 1 1
C C5 1.02226(15) 0.23655(15) 0.26978(14) 0.0441(3) Uani d . 1 1
H H5 1.0983 0.2159 0.2947 0.053 Uiso calc R 1 1
C C6 0.72125(15) -0.04589(15) 0.27061(14) 0.0457(3) Uani d . 1 1
C C7 0.71016(18) -0.17315(17) 0.25442(17) 0.0593(4) Uani d . 1 1
H H7 0.7883 -0.1828 0.2817 0.071 Uiso calc R 1 1
C C8 0.5842(2) -0.28672(18) 0.19804(19) 0.0709(5) Uani d . 1 1
H H8 0.5786 -0.3721 0.1865 0.085 Uiso calc R 1 1
C C9 0.4681(2) -0.27374(19) 0.15942(19) 0.0715(5) Uani d . 1 1
H H9 0.3836 -0.3499 0.1219 0.086 Uiso calc R 1 1
C C10 0.47680(18) -0.1480(2) 0.17625(18) 0.0676(5) Uani d . 1 1
H H10 0.3977 -0.1386 0.1513 0.081 Uiso calc R 1 1
C C11 0.60263(16) -0.03497(17) 0.23022(16) 0.0555(4) Uani d . 1 1
H H11 0.6076 0.0495 0.2395 0.067 Uiso calc R 1 1
C C12 0.81213(17) 0.16674(17) 0.54654(15) 0.0562(4) Uani d . 1 1
H H12 0.7193 0.0924 0.5043 0.067 Uiso calc R 1 1
C C13 0.7980(2) 0.2888(2) 0.64964(19) 0.0817(6) Uani d . 1 1
H H13A 0.7437 0.3201 0.6108 0.123 Uiso calc R 1 1
H H13B 0.8874 0.3626 0.6981 0.123 Uiso calc R 1 1
H H13C 0.7540 0.2606 0.7048 0.123 Uiso calc R 1 1
C C14 0.8961(2) 0.1127(2) 0.60377(19) 0.0763(6) Uani d . 1 1
H H14A 0.9018 0.0352 0.5370 0.114 Uiso calc R 1 1
H H14B 0.8528 0.0845 0.6592 0.114 Uiso calc R 1 1
H H14C 0.9868 0.1843 0.6513 0.114 Uiso calc R 1 1
C C15 1.29265(17) 0.54898(17) 0.72791(15) 0.0541(4) Uani d . 1 1
C C16 1.41632(16) 0.65991(17) 0.73437(15) 0.0533(4) Uani d . 1 1
C C17 1.49678(19) 0.7698(2) 0.85301(18) 0.0671(5) Uani d . 1 1
H H17 1.4752 0.7713 0.9261 0.081 Uiso calc R 1 1
C C18 1.6094(2) 0.8772(2) 0.8616(2) 0.0790(6) Uani d . 1 1
H H18 1.6626 0.9521 0.9408 0.095 Uiso calc R 1 1
C C19 1.64325(19) 0.8744(2) 0.7553(2) 0.0780(6) Uani d . 1 1
H H19 1.7197 0.9475 0.7632 0.094 Uiso calc R 1 1
C C20 1.56626(19) 0.7648(2) 0.6353(2) 0.0734(5) Uani d . 1 1
C C21 1.45135(18) 0.65867(19) 0.62697(18) 0.0629(4) Uani d . 1 1
H H21 1.3967 0.5852 0.5474 0.075 Uiso calc R 1 1
C C22 1.6026(3) 0.7604(3) 0.5167(3) 0.1156(9) Uani d . 1 1
H H22A 1.6847 0.8408 0.5396 0.173 Uiso calc R 1 1
H H22B 1.5287 0.7586 0.4629 0.173 Uiso calc R 1 1
H H22C 1.6176 0.6790 0.4722 0.173 Uiso calc R 1 1
C C23 1.04536(16) 0.27730(15) 0.16717(14) 0.0480(4) Uani d . 1 1
C C24 1.17432(18) 0.31908(16) 0.15031(17) 0.0592(4) Uani d . 1 1
H H24 1.2461 0.3181 0.1996 0.071 Uiso calc R 1 1
C C25 1.1978(3) 0.36252(19) 0.0605(2) 0.0777(6) Uani d . 1 1
H H25 1.2851 0.3895 0.0496 0.093 Uiso calc R 1 1
C C26 1.0947(3) 0.3661(2) -0.0117(2) 0.0870(7) Uani d . 1 1
H H26 1.1111 0.3957 -0.0715 0.104 Uiso calc R 1 1
C C27 0.9668(3) 0.3257(2) 0.0046(2) 0.0851(6) Uani d . 1 1
H H27 0.8959 0.3280 -0.0446 0.102 Uiso calc R 1 1
C C28 0.9410(2) 0.28125(19) 0.09366(17) 0.0653(5) Uani d . 1 1
H H28 0.8533 0.2541 0.1037 0.078 Uiso calc R 1 1
C C29 0.90196(18) -0.00294(16) 0.12275(16) 0.0566(4) Uani d . 1 1
H H29A 0.8183 -0.0841 0.0931 0.085 Uiso calc R 1 1
H H29B 0.9777 -0.0182 0.1534 0.085 Uiso calc R 1 1
H H29C 0.9159 0.0168 0.0541 0.085 Uiso calc R 1 1
N N1 0.89281(12) 0.11408(12) 0.22587(11) 0.0422(3) Uani d . 1 1
N N2 1.08029(13) 0.36687(14) 0.59413(12) 0.0536(3) Uani d . 1 1
O O1 1.20675(11) 0.47558(12) 0.60903(10) 0.0601(3) Uani d . 1 1
O O2 1.26989(15) 0.52897(16) 0.81397(12) 0.0881(5) Uani d . 1 1

loop_
_atom_site_aniso_label
_atom_site_aniso_U_11
_atom_site_aniso_U_22
_atom_site_aniso_U_33
_atom_site_aniso_U_12
_atom_site_aniso_U_13
_atom_site_aniso_U_23
C1 0.0428(8) 0.0407(8) 0.0444(8) 0.0152(6) 0.0146(6) 0.0211(6)
C2 0.0459(8) 0.0444(8) 0.0426(8) 0.0152(6) 0.0162(6) 0.0203(7)
C3 0.0517(9) 0.0385(8) 0.0429(8) 0.0140(7) 0.0173(7) 0.0163(6)
C4 0.0594(9) 0.0396(8) 0.0441(8) 0.0118(7) 0.0155(7) 0.0194(7)
C5 0.0428(8) 0.0427(8) 0.0460(8) 0.0145(6) 0.0150(6) 0.0227(7)
C6 0.0480(8) 0.0413(8) 0.0422(8) 0.0128(6) 0.0169(6) 0.0189(6)
C7 0.0619(10) 0.0486(9) 0.0650(10) 0.0182(8) 0.0192(8) 0.0288(8)
C8 0.0805(13) 0.0423(9) 0.0783(12) 0.0124(9) 0.0245(10) 0.0287(9)
C9 0.0611(11) 0.0523(10) 0.0703(12) -0.0010(8) 0.0195(9) 0.0215(9)
C10 0.0495(10) 0.0627(11) 0.0708(11) 0.0123(8) 0.0141(8) 0.0241(9)
C11 0.0523(9) 0.0457(9) 0.0584(9) 0.0144(7) 0.0149(7) 0.0212(8)
C12 0.0529(9) 0.0560(9) 0.0473(8) 0.0091(7) 0.0193(7) 0.0235(8)
C13 0.0864(14) 0.0854(14) 0.0633(12) 0.0285(12) 0.0426(11) 0.0278(11)
C14 0.0871(14) 0.0762(13) 0.0683(12) 0.0196(11) 0.0222(10) 0.0485(11)
C15 0.0545(9) 0.0547(9) 0.0462(8) 0.0158(8) 0.0118(7) 0.0243(8)
C16 0.0471(9) 0.0518(9) 0.0548(9) 0.0148(7) 0.0074(7) 0.0264(8)
C17 0.0614(11) 0.0642(11) 0.0579(10) 0.0168(9) 0.0018(8) 0.0247(9)
C18 0.0592(12) 0.0597(12) 0.0859(14) 0.0090(9) -0.0089(10) 0.0263(11)
C19 0.0489(10) 0.0653(12) 0.1112(18) 0.0103(9) 0.0090(11) 0.0490(13)
C20 0.0564(11) 0.0755(13) 0.0951(15) 0.0183(10) 0.0231(10) 0.0537(12)
C21 0.0554(10) 0.0626(11) 0.0613(10) 0.0130(8) 0.0128(8) 0.0318(9)
C22 0.1013(19) 0.129(2) 0.124(2) 0.0219(16) 0.0543(16) 0.082(2)
C23 0.0588(9) 0.0370(7) 0.0433(8) 0.0151(7) 0.0197(7) 0.0176(6)
C24 0.0669(11) 0.0436(9) 0.0646(10) 0.0175(8) 0.0323(8) 0.0250(8)
C25 0.1038(16) 0.0482(10) 0.0805(13) 0.0213(10) 0.0577(13) 0.0311(10)
C26 0.146(2) 0.0545(11) 0.0625(12) 0.0292(13) 0.0480(14) 0.0356(10)
C27 0.1183(19) 0.0780(14) 0.0636(12) 0.0364(13) 0.0173(12) 0.0436(11)
C28 0.0720(12) 0.0676(11) 0.0576(10) 0.0244(9) 0.0169(9) 0.0355(9)
C29 0.0635(10) 0.0456(9) 0.0530(9) 0.0194(8) 0.0279(8) 0.0170(7)
N1 0.0444(7) 0.0371(6) 0.0409(6) 0.0132(5) 0.0170(5) 0.0168(5)
N2 0.0506(8) 0.0492(7) 0.0468(7) 0.0062(6) 0.0148(6) 0.0218(6)
O1 0.0528(6) 0.0585(7) 0.0453(6) 0.0001(5) 0.0095(5) 0.0236(5)
O2 0.0826(9) 0.0981(11) 0.0548(8) 0.0003(8) 0.0104(7) 0.0431(8)

loop_
_atom_type_symbol
_atom_type_description
_atom_type_scat_dispersion_real
_atom_type_scat_dispersion_imag
_atom_type_scat_source
C C 0.0033 0.0016 'International Tables Vol C Tables 4.2.6.8 and 6.1.1.4'
H H 0.0000 0.0000 'International Tables Vol C Tables 4.2.6.8 and 6.1.1.4'
N N 0.0061 0.0033 'International Tables Vol C Tables 4.2.6.8 and 6.1.1.4'
O O 0.0106 0.0060 'International Tables Vol C Tables 4.2.6.8 and 6.1.1.4'

loop_
_geom_angle_atom_site_label_1
_geom_angle_atom_site_label_2
_geom_angle_atom_site_label_3
_geom_angle
N1 C1 C6 108.67(11)
N1 C1 C2 111.65(11)
C6 C1 C2 111.47(11)
N1 C1 H1 108.3
C6 C1 H1 108.3
C2 C1 H1 108.3
C3 C2 C12 117.24(12)
C3 C2 C1 106.81(11)
C12 C2 C1 114.42(12)
C3 C2 H2 105.8
C12 C2 H2 105.8
C1 C2 H2 105.8
N2 C3 C4 127.95(14)
N2 C3 C2 119.25(13)
C4 C3 C2 112.59(12)
C3 C4 C5 108.92(12)
C3 C4 H4A 109.9
C5 C4 H4A 109.9
C3 C4 H4B 109.9
C5 C4 H4B 109.9
H4A C4 H4B 108.3
N1 C5 C23 112.04(12)
N1 C5 C4 110.59(11)
C23 C5 C4 108.34(11)
N1 C5 H5 108.6
C23 C5 H5 108.6
C4 C5 H5 108.6
C7 C6 C11 117.98(14)
C7 C6 C1 121.36(14)
C11 C6 C1 120.62(13)
C6 C7 C8 120.91(17)
C6 C7 H7 119.5
C8 C7 H7 119.5
C9 C8 C7 120.25(17)
C9 C8 H8 119.9
C7 C8 H8 119.9
C8 C9 C10 119.67(17)
C8 C9 H9 120.2
C10 C9 H9 120.2
C9 C10 C11 120.31(18)
C9 C10 H10 119.8
C11 C10 H10 119.8
C10 C11 C6 120.85(16)
C10 C11 H11 119.6
C6 C11 H11 119.6
C14 C12 C13 111.31(16)
C14 C12 C2 115.51(14)
C13 C12 C2 110.75(14)
C14 C12 H12 106.2
C13 C12 H12 106.2
C2 C12 H12 106.2
C12 C13 H13A 109.5
C12 C13 H13B 109.5
H13A C13 H13B 109.5
C12 C13 H13C 109.5
H13A C13 H13C 109.5
H13B C13 H13C 109.5
C12 C14 H14A 109.5
C12 C14 H14B 109.5
H14A C14 H14B 109.5
C12 C14 H14C 109.5
H14A C14 H14C 109.5
H14B C14 H14C 109.5
O2 C15 O1 124.53(15)
O2 C15 C16 125.98(15)
O1 C15 C16 109.46(13)
C21 C16 C17 119.46(16)
C21 C16 C15 122.52(15)
C17 C16 C15 118.00(15)
C18 C17 C16 119.28(19)
C18 C17 H17 120.4
C16 C17 H17 120.4
C19 C18 C17 120.68(19)
C19 C18 H18 119.7
C17 C18 H18 119.7
C18 C19 C20 121.45(18)
C18 C19 H19 119.3
C20 C19 H19 119.3
C19 C20 C21 117.63(19)
C19 C20 C22 122.0(2)
C21 C20 C22 120.4(2)
C16 C21 C20 121.47(18)
C16 C21 H21 119.3
C20 C21 H21 119.3
C20 C22 H22A 109.5
C20 C22 H22B 109.5
H22A C22 H22B 109.5
C20 C22 H22C 109.5
H22A C22 H22C 109.5
H22B C22 H22C 109.5
C24 C23 C28 118.47(15)
C24 C23 C5 120.19(15)
C28 C23 C5 121.24(14)
C23 C24 C25 120.61(19)
C23 C24 H24 119.7
C25 C24 H24 119.7
C26 C25 C24 120.70(19)
C26 C25 H25 119.6
C24 C25 H25 119.6
C25 C26 C27 119.22(18)
C25 C26 H26 120.4
C27 C26 H26 120.4
C26 C27 C28 120.9(2)
C26 C27 H27 119.5
C28 C27 H27 119.5
C23 C28 C27 120.04(19)
C23 C28 H28 120.0
C27 C28 H28 120.0
N1 C29 H29A 109.5
N1 C29 H29B 109.5
H29A C29 H29B 109.5
N1 C29 H29C 109.5
H29A C29 H29C 109.5
H29B C29 H29C 109.5
C29 N1 C5 108.29(11)
C29 N1 C1 108.89(11)
C5 N1 C1 114.03(11)
C3 N2 O1 108.37(11)
C15 O1 N2 113.56(11)

loop_
_geom_bond_atom_site_label_1
_geom_bond_atom_site_label_2
_geom_bond_distance
C1 N1 1.4874(17)
C1 C6 1.516(2)
C1 C2 1.551(2)
C1 H1 0.9800
C2 C3 1.504(2)
C2 C12 1.5391(19)
C2 H2 0.9800
C3 N2 1.274(2)
C3 C4 1.491(2)
C4 C5 1.530(2)
C4 H4A 0.9700
C4 H4B 0.9700
C5 N1 1.4696(18)
C5 C23 1.5150(19)
C5 H5 0.9800
C6 C7 1.381(2)
C6 C11 1.384(2)
C7 C8 1.386(2)
C7 H7 0.9300
C8 C9 1.365(3)
C8 H8 0.9300
C9 C10 1.369(3)
C9 H9 0.9300
C10 C11 1.383(2)
C10 H10 0.9300
C11 H11 0.9300
C12 C14 1.517(3)
C12 C13 1.528(3)
C12 H12 0.9800
C13 H13A 0.9600
C13 H13B 0.9600
C13 H13C 0.9600
C14 H14A 0.9600
C14 H14B 0.9600
C14 H14C 0.9600
C15 O2 1.1872(19)
C15 O1 1.3470(19)
C15 C16 1.486(2)
C16 C21 1.384(2)
C16 C17 1.386(2)
C17 C18 1.383(3)
C17 H17 0.9300
C18 C19 1.361(3)
C18 H18 0.9300
C19 C20 1.387(3)
C19 H19 0.9300
C20 C21 1.389(2)
C20 C22 1.509(3)
C21 H21 0.9300
C22 H22A 0.9600
C22 H22B 0.9600
C22 H22C 0.9600
C23 C24 1.380(2)
C23 C28 1.381(2)
C24 C25 1.386(3)
C24 H24 0.9300
C25 C26 1.359(3)
C25 H25 0.9300
C26 C27 1.366(3)
C26 H26 0.9300
C27 C28 1.389(3)
C27 H27 0.9300
C28 H28 0.9300
C29 N1 1.4646(19)
C29 H29A 0.9600
C29 H29B 0.9600
C29 H29C 0.9600
N2 O1 1.4524(16)

loop_
_geom_hbond_atom_site_label_D
_geom_hbond_atom_site_label_H
_geom_hbond_atom_site_label_A
_geom_hbond_site_symmetry_A
_geom_hbond_distance_DH
_geom_hbond_distance_HA
_geom_hbond_distance_DA
_geom_hbond_angle_DHA
C11 H11 Cg1 2_766 0.93 2.95 3.778(2) 149

loop_
_geom_torsion_atom_site_label_1
_geom_torsion_atom_site_label_2
_geom_torsion_atom_site_label_3
_geom_torsion_atom_site_label_4
_geom_torsion
N1 C1 C2 C3 -54.46(15)
C6 C1 C2 C3 -176.20(12)
N1 C1 C2 C12 174.07(12)
C6 C1 C2 C12 52.32(16)
C12 C2 C3 N2 14.7(2)
C1 C2 C3 N2 -115.22(15)
C12 C2 C3 C4 -170.18(13)
C1 C2 C3 C4 59.93(15)
N2 C3 C4 C5 113.23(18)
C2 C3 C4 C5 -61.40(16)
C3 C4 C5 N1 55.67(16)
C3 C4 C5 C23 178.82(12)
N1 C1 C6 C7 112.12(15)
C2 C1 C6 C7 -124.42(15)
N1 C1 C6 C11 -65.75(16)
C2 C1 C6 C11 57.72(17)
C11 C6 C7 C8 0.7(2)
C1 C6 C7 C8 -177.18(15)
C6 C7 C8 C9 -1.1(3)
C7 C8 C9 C10 0.2(3)
C8 C9 C10 C11 1.0(3)
C9 C10 C11 C6 -1.4(3)
C7 C6 C11 C10 0.5(2)
C1 C6 C11 C10 178.44(15)
C3 C2 C12 C14 -66.36(19)
C1 C2 C12 C14 59.87(19)
C3 C2 C12 C13 61.33(19)
C1 C2 C12 C13 -172.45(14)
O2 C15 C16 C21 164.88(19)
O1 C15 C16 C21 -16.9(2)
O2 C15 C16 C17 -16.7(3)
O1 C15 C16 C17 161.50(15)
C21 C16 C17 C18 1.0(3)
C15 C16 C17 C18 -177.46(16)
C16 C17 C18 C19 -1.4(3)
C17 C18 C19 C20 0.3(3)
C18 C19 C20 C21 1.2(3)
C18 C19 C20 C22 180.0(2)
C17 C16 C21 C20 0.5(3)
C15 C16 C21 C20 178.90(16)
C19 C20 C21 C16 -1.6(3)
C22 C20 C21 C16 179.6(2)
N1 C5 C23 C24 -138.77(14)
C4 C5 C23 C24 98.96(16)
N1 C5 C23 C28 44.96(19)
C4 C5 C23 C28 -77.31(18)
C28 C23 C24 C25 -0.7(2)
C5 C23 C24 C25 -177.07(14)
C23 C24 C25 C26 0.7(3)
C24 C25 C26 C27 -0.3(3)
C25 C26 C27 C28 0.0(3)
C24 C23 C28 C27 0.4(3)
C5 C23 C28 C27 176.73(16)
C26 C27 C28 C23 0.0(3)
C23 C5 N1 C29 63.82(15)
C4 C5 N1 C29 -175.21(12)
C23 C5 N1 C1 -174.80(11)
C4 C5 N1 C1 -53.82(15)
C6 C1 N1 C29 -61.46(14)
C2 C1 N1 C29 175.18(12)
C6 C1 N1 C5 177.49(11)
C2 C1 N1 C5 54.13(15)
C4 C3 N2 O1 3.2(2)
C2 C3 N2 O1 177.53(12)
O2 C15 O1 N2 0.0(2)
C16 C15 O1 N2 -178.20(12)
C3 N2 O1 C15 169.28(14)
